data_1008381
loop_
_publ_author_name
'Qiang, X'
'Darriet, J'
'Tressaud, A'
'Soubeyroux, J L'
'Hagenmuller, P'

_publ_section_title
;
New heteronuclear trimers in fluorides with Usovite-type structure
;
_journal_coden_ASTM MRBUAC
_journal_name_full 'Materials Research Bulletin'
_journal_page_first 637
_journal_page_last 645
_journal_paper_doi 10.1016/0025-5408(88)90027-X
_journal_volume 23
_journal_year 1988
_chemical_formula_structural 'Ba2 Ca Cu Fe2 F14'
_chemical_formula_sum 'Ba2 Ca Cu F14 Fe2'
_chemical_name_systematic
;
Dibarium calcium copper diiron(III) fluoride
;
_space_group_IT_number 15
_symmetry_cell_setting monoclinic
_symmetry_Int_Tables_number 15
_symmetry_space_group_name_Hall '-C 2yc'
_symmetry_space_group_name_H-M 'C 1 2/c 1'
_cell_angle_alpha 90
_cell_angle_beta 91.47
_cell_angle_gamma 90
_cell_formula_units_Z 4
_cell_length_a 13.748(1)
_cell_length_b 5.366(1)
_cell_length_c 14.811(1)
_cell_volume 1092.3
_refine_ls_R_factor_all 0.046
_cod_database_code 1008381

loop_
_symmetry_equiv_pos_as_xyz
x,y,z
-x,y,1/2-z
-x,-y,-z
x,-y,1/2+z
1/2+x,1/2+y,z
1/2-x,1/2+y,1/2-z
1/2-x,1/2-y,-z
1/2+x,1/2-y,1/2+z

loop_
_atom_site_label
_atom_site_type_symbol
_atom_site_symmetry_multiplicity
_atom_site_Wyckoff_symbol
_atom_site_fract_x
_atom_site_fract_y
_atom_site_fract_z
_atom_site_occupancy
_atom_site_attached_hydrogens
_atom_site_calc_flag
Ba1 Ba2+ 8 f 0.187(2) -0.067(4) 0.118(1) 1. 0 d
Fe1 Fe3+ 8 f 0.382(2) 0.478(4) 0.127(2) 1. 0 d
Ca1 Ca2+ 4 e 0. 0.428(4) 0.25 1. 0 d
Cu1 Cu2+ 4 b 0. 0.5 0. 1. 0 d
F1 F1- 8 f 0.163(2) 0.205(3) 0.277(1) 1. 0 d
F2 F1- 8 f 0.414(2) 0.298(3) 0.016(1) 1. 0 d
F3 F1- 8 f 0.375(2) 0.210(3) 0.207(1) 1. 0 d
F4 F1- 8 f 0.366(2) 0.230(3) 0.545(1) 1. 0 d
F5 F1- 8 f 0.511(2) 0.426(3) 0.655(1) 1. 0 d
F6 F1- 8 f 0.248(2) 0.421(3) 0.090(1) 1. 0 d
F7 F1- 8 f 0.449(2) 0.068(3) 0.384(1) 1. 0 d

loop_
_atom_type_symbol
_atom_type_oxidation_number
Ba2+ 2.000
Fe3+ 3.000
Ca2+ 2.000
Cu2+ 2.000
F1- -1.000
